data_7117739
loop_
_publ_author_name
'Loren P. Press'
'Billy J. McCulloch'
'Weixing Gu'
'Chun-Hsing Chen'
'Bruce M. Foxman'
'Oleg V. Ozerov'

_publ_section_title
;
 Triflyloxy-substituted carboranes as useful weakly coordinating anions
;
_journal_name_full Chem.Commun.
_journal_page_first 14034
_journal_paper_doi 10.1039/C5cc05047B
_journal_volume 51
_journal_year 2015
_chemical_formula_moiety 'C11 H22 B11 Cl10 F3 O3 S Si, C6 H5 F'
_chemical_formula_sum 'C17 H27 B11 Cl10 F4 O3 S Si'
_chemical_formula_weight 888.94
_chemical_name_systematic
;
 ?
;
_space_group_crystal_system monoclinic
_space_group_IT_number 14
_space_group_name_Hall '-P 2ybc'
_space_group_name_H-M_alt 'P 1 21/c 1'
_symmetry_space_group_name_Hall '-P 2ybc'
_symmetry_space_group_name_H-M 'P 1 21/c 1'
_atom_sites_solution_hydrogens geom
_atom_sites_solution_primary direct
_atom_sites_solution_secondary difmap
_audit_creation_method SHELXL-2013
_audit_update_record
;
2015-07-08 deposited with the CCDC.
2015-07-27 downloaded from the CCDC.
;
_cell_angle_alpha 90
_cell_angle_beta 94.518(3)
_cell_angle_gamma 90
_cell_formula_units_Z 4
_cell_length_a 9.327(2)
_cell_length_b 20.080(5)
_cell_length_c 20.281(5)
_cell_measurement_temperature 150(2)
_cell_volume 3786.5(16)
_computing_cell_refinement 'Apex2 v2013.2-0 (Bruker AXS, 2008)'
_computing_data_collection 'Apex2 v2013.2-0 (Bruker AXS, 2008)'
_computing_data_reduction 'SAINT v8.18c (Bruker AXS, 2008)'
_computing_molecular_graphics 'shelXle rev 647 (Hubschle et al, 2011)'
_computing_structure_refinement 'SHELXL-2013/4 (Sheldrick, 2013)'
_computing_structure_solution 'SHELXS-2013/4 (Sheldrick, 2013)'
_diffrn_ambient_temperature 150(2)
_diffrn_measured_fraction_theta_full 1.000
_diffrn_measured_fraction_theta_max 0.995
_diffrn_measurement_device_type 'Bruker APEX-II CCD'
_diffrn_measurement_method '\w scans'
_diffrn_radiation_monochromator graphite
_diffrn_radiation_source 'sealed tube'
_diffrn_radiation_type MoK\a
_diffrn_radiation_wavelength 0.71073
_diffrn_reflns_av_R_equivalents 0.0411
_diffrn_reflns_av_unetI/netI 0.0304
_diffrn_reflns_laue_measured_fraction_full 1.000
_diffrn_reflns_laue_measured_fraction_max 0.995
_diffrn_reflns_limit_h_max 12
_diffrn_reflns_limit_h_min -12
_diffrn_reflns_limit_k_max 26
_diffrn_reflns_limit_k_min -26
_diffrn_reflns_limit_l_max 26
_diffrn_reflns_limit_l_min -26
_diffrn_reflns_number 44095
_diffrn_reflns_point_group_measured_fraction_full 1.000
_diffrn_reflns_point_group_measured_fraction_max 0.995
_diffrn_reflns_theta_full 25.242
_diffrn_reflns_theta_max 27.608
_diffrn_reflns_theta_min 2.015
_exptl_absorpt_coefficient_mu 0.867
_exptl_absorpt_correction_T_max 0.7456
_exptl_absorpt_correction_T_min 0.5990
_exptl_absorpt_correction_type multi-scan
_exptl_absorpt_process_details 'SADABS 2008/1 (Sheldrick, 2008)'
_exptl_crystal_colour colourless
_exptl_crystal_density_diffrn 1.559
_exptl_crystal_description rod
_exptl_crystal_F_000 1776
_exptl_crystal_size_max 0.54
_exptl_crystal_size_mid 0.14
_exptl_crystal_size_min 0.13
_refine_diff_density_max 0.698
_refine_diff_density_min -0.421
_refine_diff_density_rms 0.058
_refine_ls_extinction_coef .
_refine_ls_extinction_method none
_refine_ls_goodness_of_fit_ref 1.030
_refine_ls_hydrogen_treatment constr
_refine_ls_matrix_type full
_refine_ls_number_parameters 586
_refine_ls_number_reflns 8747
_refine_ls_number_restraints 143
_refine_ls_restrained_S_all 1.023
_refine_ls_R_factor_all 0.0486
_refine_ls_R_factor_gt 0.0345
_refine_ls_shift/su_max 0.001
_refine_ls_shift/su_mean 0.000
_refine_ls_structure_factor_coef Fsqd
_refine_ls_weighting_details 'w=1/[\s^2^(Fo^2^)+(0.0381P)^2^+2.3965P] where P=(Fo^2^+2Fc^2^)/3'
_refine_ls_weighting_scheme calc
_refine_ls_wR_factor_gt 0.0831
_refine_ls_wR_factor_ref 0.0909
_reflns_Friedel_coverage 0.000
_reflns_friedel_fraction_full .
_reflns_friedel_fraction_max .
_reflns_number_gt 6965
_reflns_number_total 8747
_reflns_threshold_expression 'I > 2\s(I)'
_cod_data_source_file c5cc05047b2.cif
_cod_data_source_block iPr3Si_CHB11Cl10OSO2CF3
_cod_original_cell_volume 3786.7(15)
_cod_database_code 7117739
_shelx_space_group_comment
;
The symmetry employed for this shelxl refinement is uniquely defined
by the following loop, which should always be used as a source of
symmetry information in preference to the above space-group names.
They are only intended as comments.
;
_shelx_estimated_absorpt_t_min 0.652
_shelx_estimated_absorpt_t_max 0.896
_computing_refinement_gui 'shelXle rev 647 (Hubschle et al, 2011)'
_shelxl_version_number 2013-4

loop_
_space_group_symop_operation_xyz
'x, y, z'
'-x, y+1/2, -z+1/2'
'-x, -y, -z'
'x, -y-1/2, z-1/2'

loop_
_atom_site_label
_atom_site_type_symbol
_atom_site_fract_x
_atom_site_fract_y
_atom_site_fract_z
_atom_site_U_iso_or_equiv
_atom_site_adp_type
_atom_site_occupancy
_atom_site_site_symmetry_order
_atom_site_calc_flag
_atom_site_refinement_flags_posn
_atom_site_refinement_flags_adp
_atom_site_refinement_flags_occupancy
_atom_site_disorder_assembly
_atom_site_disorder_group
B12_1 B 0.8252(2) 0.30043(10) 0.12325(10) 0.0198(4) Uani 0.5349(16) 1 d D U P A -1
S1_1 S 0.69840(9) 0.36198(4) 0.22774(4) 0.0232(3) Uani 0.5349(16) 1 d D . P A -1
O1_1 O 0.7136(4) 0.3366(3) 0.1589(2) 0.0232(9) Uani 0.5349(16) 1 d D U P A -1
O2_1 O 0.607(2) 0.4215(5) 0.2149(10) 0.034(3) Uani 0.5349(16) 1 d D U P A -1
O3_1 O 0.8238(3) 0.36632(15) 0.26996(13) 0.0367(7) Uani 0.5349(16) 1 d D . P A -1
C2_1 C 0.5708(12) 0.3042(5) 0.2626(5) 0.034(2) Uani 0.5349(16) 1 d D U P A -1
F1_1 F 0.5432(7) 0.3295(4) 0.3198(3) 0.0542(13) Uani 0.5349(16) 1 d D U P A -1
F2_1 F 0.6018(12) 0.2434(5) 0.2592(7) 0.056(2) Uani 0.5349(16) 1 d D U P A -1
F3_1 F 0.4544(3) 0.30085(16) 0.22397(16) 0.0618(9) Uani 0.5349(16) 1 d D . P A -1
Si1_1 Si 0.5533(10) 0.5078(4) 0.2043(4) 0.0293(11) Uani 0.5349(16) 1 d D U P A -1
C3_1 C 0.3979(10) 0.4995(5) 0.1412(4) 0.0335(18) Uani 0.5349(16) 1 d D U P A -1
H3_1 H 0.3420 0.4594 0.1533 0.040 Uiso 0.5349(16) 1 calc R U P A -1
C4_1 C 0.713(2) 0.5481(13) 0.1734(12) 0.0452(13) Uani 0.5349(16) 1 d D U P A -1
H4_1 H 0.7180 0.5316 0.1271 0.054 Uiso 0.5349(16) 1 calc R U P A -1
C5_1 C 0.4984(9) 0.5276(5) 0.2875(4) 0.042(2) Uani 0.5349(16) 1 d D U P A -1
H5_1 H 0.4724 0.5760 0.2866 0.051 Uiso 0.5349(16) 1 calc R U P A -1
C6_1 C 0.4438(19) 0.4881(9) 0.0714(6) 0.058(2) Uani 0.5349(16) 1 d D U P A -1
H6A_1 H 0.4951 0.5274 0.0571 0.087 Uiso 0.5349(16) 1 calc R U P A -1
H6B_1 H 0.3584 0.4803 0.0411 0.087 Uiso 0.5349(16) 1 calc R U P A -1
H6C_1 H 0.5072 0.4492 0.0714 0.087 Uiso 0.5349(16) 1 calc R U P A -1
C7_1 C 0.2957(12) 0.5602(6) 0.1424(6) 0.063(3) Uani 0.5349(16) 1 d D U P A -1
H7A_1 H 0.2682 0.5671 0.1876 0.094 Uiso 0.5349(16) 1 calc R U P A -1
H7B_1 H 0.2093 0.5519 0.1128 0.094 Uiso 0.5349(16) 1 calc R U P A -1
H7C_1 H 0.3448 0.6000 0.1276 0.094 Uiso 0.5349(16) 1 calc R U P A -1
C8_1 C 0.860(2) 0.533(3) 0.209(3) 0.076(3) Uani 0.5349(16) 1 d D U P A -1
H8A_1 H 0.8636 0.5506 0.2537 0.114 Uiso 0.5349(16) 1 calc R U P A -1
H8B_1 H 0.9349 0.5544 0.1846 0.114 Uiso 0.5349(16) 1 calc R U P A -1
H8C_1 H 0.8754 0.4849 0.2098 0.114 Uiso 0.5349(16) 1 calc R U P A -1
C9_1 C 0.688(5) 0.6237(14) 0.167(4) 0.068(2) Uani 0.5349(16) 1 d D U P A -1
H9A_1 H 0.6896 0.6434 0.2116 0.102 Uiso 0.5349(16) 1 calc R U P A -1
H9B_1 H 0.5941 0.6321 0.1435 0.102 Uiso 0.5349(16) 1 calc R U P A -1
H9C_1 H 0.7637 0.6439 0.1431 0.102 Uiso 0.5349(16) 1 calc R U P A -1
C10_1 C 0.6184(12) 0.5194(6) 0.3433(5) 0.066(3) Uani 0.5349(16) 1 d D U P A -1
H10A_1 H 0.6576 0.4742 0.3421 0.099 Uiso 0.5349(16) 1 calc R U P A -1
H10B_1 H 0.5792 0.5271 0.3860 0.099 Uiso 0.5349(16) 1 calc R U P A -1
H10C_1 H 0.6951 0.5517 0.3372 0.099 Uiso 0.5349(16) 1 calc R U P A -1
C11_1 C 0.3632(12) 0.4901(7) 0.3048(5) 0.062(3) Uani 0.5349(16) 1 d D U P A -1
H11A_1 H 0.3853 0.4425 0.3099 0.092 Uiso 0.5349(16) 1 calc R U P A -1
H11B_1 H 0.2868 0.4962 0.2693 0.092 Uiso 0.5349(16) 1 calc R U P A -1
H11C_1 H 0.3311 0.5075 0.3463 0.092 Uiso 0.5349(16) 1 calc R U P A -1
B12_2 B 0.8252(2) 0.30043(10) 0.12325(10) 0.0198(4) Uani 0.4651(16) 1 d D U P A -2
S1_2 S 0.61088(11) 0.35277(5) 0.19238(5) 0.0235(3) Uani 0.4651(16) 1 d D . P A -2
O1_2 O 0.7595(5) 0.3421(3) 0.1717(3) 0.0219(10) Uani 0.4651(16) 1 d D U P A -2
O2_2 O 0.614(3) 0.4208(5) 0.2211(12) 0.029(3) Uani 0.4651(16) 1 d D U P A -2
O3_2 O 0.4964(3) 0.33281(17) 0.14825(18) 0.0384(8) Uani 0.4651(16) 1 d D . P A -2
C2_2 C 0.6118(14) 0.3064(6) 0.2710(6) 0.052(4) Uani 0.4651(16) 1 d D U P A -2
F1_2 F 0.4941(9) 0.3236(5) 0.2983(4) 0.094(3) Uani 0.4651(16) 1 d D U P A -2
F2_2 F 0.6388(15) 0.2452(6) 0.2718(9) 0.055(3) Uani 0.4651(16) 1 d D U P A -2
F3_2 F 0.7278(6) 0.3218(2) 0.30814(17) 0.0816(14) Uani 0.4651(16) 1 d D . P A -2
Si1_2 Si 0.5669(11) 0.5084(5) 0.2162(4) 0.0261(10) Uani 0.4651(16) 1 d D U P A -2
C3_2 C 0.3977(15) 0.5070(7) 0.1643(5) 0.047(3) Uani 0.4651(16) 1 d D U P A -2
H3_2 H 0.3362 0.4720 0.1829 0.056 Uiso 0.4651(16) 1 calc R U P A -2
C4_2 C 0.722(2) 0.5451(15) 0.1772(14) 0.0452(13) Uani 0.4651(16) 1 d D U P A -2
H4_2 H 0.7257 0.5237 0.1328 0.054 Uiso 0.4651(16) 1 calc R U P A -2
C5_2 C 0.5474(10) 0.5279(5) 0.3047(4) 0.033(2) Uani 0.4651(16) 1 d D U P A -2
H5_2 H 0.5424 0.5775 0.3083 0.040 Uiso 0.4651(16) 1 calc R U P A -2
C6_2 C 0.4168(19) 0.4870(10) 0.0918(6) 0.079(6) Uani 0.4651(16) 1 d D U P A -2
H6A_2 H 0.4717 0.5216 0.0708 0.118 Uiso 0.4651(16) 1 calc R U P A -2
H6B_2 H 0.3222 0.4822 0.0677 0.118 Uiso 0.4651(16) 1 calc R U P A -2
H6C_2 H 0.4688 0.4447 0.0911 0.118 Uiso 0.4651(16) 1 calc R U P A -2
C7_2 C 0.3128(17) 0.5730(7) 0.1654(8) 0.091(6) Uani 0.4651(16) 1 d D U P A -2
H7A_2 H 0.3207 0.5913 0.2104 0.136 Uiso 0.4651(16) 1 calc R U P A -2
H7B_2 H 0.2114 0.5647 0.1514 0.136 Uiso 0.4651(16) 1 calc R U P A -2
H7C_2 H 0.3525 0.6050 0.1352 0.136 Uiso 0.4651(16) 1 calc R U P A -2
C8_2 C 0.869(3) 0.535(4) 0.214(3) 0.076(3) Uani 0.4651(16) 1 d D U P A -2
H8A_2 H 0.8741 0.5589 0.2560 0.114 Uiso 0.4651(16) 1 calc R U P A -2
H8B_2 H 0.9445 0.5510 0.1870 0.114 Uiso 0.4651(16) 1 calc R U P A -2
H8C_2 H 0.8842 0.4870 0.2228 0.114 Uiso 0.4651(16) 1 calc R U P A -2
C9_2 C 0.694(6) 0.6199(17) 0.165(4) 0.068(2) Uani 0.4651(16) 1 d D U P A -2
H9A_2 H 0.6056 0.6254 0.1359 0.102 Uiso 0.4651(16) 1 calc R U P A -2
H9B_2 H 0.7749 0.6396 0.1439 0.102 Uiso 0.4651(16) 1 calc R U P A -2
H9C_2 H 0.6829 0.6423 0.2072 0.102 Uiso 0.4651(16) 1 calc R U P A -2
C10_2 C 0.6766(14) 0.5054(7) 0.3507(7) 0.065(3) Uani 0.4651(16) 1 d D U P A -2
H10A_2 H 0.7642 0.5266 0.3370 0.097 Uiso 0.4651(16) 1 calc R U P A -2
H10B_2 H 0.6865 0.4569 0.3481 0.097 Uiso 0.4651(16) 1 calc R U P A -2
H10C_2 H 0.6618 0.5183 0.3962 0.097 Uiso 0.4651(16) 1 calc R U P A -2
C11_2 C 0.4058(14) 0.5004(8) 0.3278(6) 0.067(4) Uani 0.4651(16) 1 d D U P A -2
H11A_2 H 0.3246 0.5179 0.2994 0.101 Uiso 0.4651(16) 1 calc R U P A -2
H11B_2 H 0.3961 0.5142 0.3736 0.101 Uiso 0.4651(16) 1 calc R U P A -2
H11C_2 H 0.4063 0.4517 0.3253 0.101 Uiso 0.4651(16) 1 calc R U P A -2
C1 C 1.0218(2) 0.21965(9) 0.02852(9) 0.0238(4) Uani 1 1 d . . . . .
H1 H 1.0813 0.1950 -0.0001 0.032(6) Uiso 1 1 calc R . . . .
B2 B 0.9191(2) 0.28327(11) -0.00615(11) 0.0255(4) Uani 1 1 d . . . . .
B3 B 0.8398(2) 0.20701(11) 0.01834(11) 0.0241(4) Uani 1 1 d . . . . .
B4 B 0.9450(2) 0.17577(11) 0.08914(11) 0.0244(4) Uani 1 1 d . . . . .
B5 B 1.0895(2) 0.23314(11) 0.10842(11) 0.0247(4) Uani 1 1 d . . . . .
B6 B 1.0732(2) 0.29948(11) 0.04952(11) 0.0255(4) Uani 1 1 d . . . . .
B7 B 0.7643(2) 0.28468(11) 0.03913(10) 0.0226(4) Uani 1 1 d . . . . .
B8 B 0.7801(2) 0.21748(11) 0.09854(11) 0.0227(4) Uani 1 1 d . . . . .
B9 B 0.9365(2) 0.23366(11) 0.15506(10) 0.0225(4) Uani 1 1 d . . . . .
B10 B 1.0158(2) 0.31070(11) 0.13021(11) 0.0235(4) Uani 1 1 d . . . . .
B11 B 0.9090(2) 0.34213(11) 0.05888(11) 0.0235(4) Uani 1 1 d . . . . .
Cl2 Cl 0.92117(6) 0.30283(3) -0.09090(2) 0.04023(14) Uani 1 1 d . . . . .
Cl3 Cl 0.76117(6) 0.15073(3) -0.04080(3) 0.04094(14) Uani 1 1 d . . . . .
Cl4 Cl 0.97115(6) 0.08966(3) 0.10025(3) 0.04034(14) Uani 1 1 d . . . . .
Cl5 Cl 1.26030(6) 0.20275(3) 0.13778(3) 0.04132(14) Uani 1 1 d . . . . .
Cl6 Cl 1.22782(6) 0.33596(3) 0.02046(3) 0.04304(14) Uani 1 1 d . . . . .
Cl7 Cl 0.59501(5) 0.31216(3) 0.00276(3) 0.03702(13) Uani 1 1 d . . . . .
Cl8 Cl 0.62718(6) 0.17443(3) 0.12266(3) 0.03686(13) Uani 1 1 d . . . . .
Cl9 Cl 0.94720(6) 0.20765(3) 0.23882(2) 0.03709(13) Uani 1 1 d . . . . .
Cl10 Cl 1.10797(5) 0.36519(3) 0.18822(3) 0.03647(13) Uani 1 1 d . . . . .
Cl11 Cl 0.88956(6) 0.42902(3) 0.04442(3) 0.03854(13) Uani 1 1 d . . . . .
C100 C 0.1995(4) 0.42891(15) 0.45811(16) 0.0636(8) Uani 1 1 d . . . . .
H100 H 0.1821 0.4690 0.4811 0.076 Uiso 1 1 calc R U . . .
C101 C 0.1082(3) 0.40918(16) 0.40749(18) 0.0644(9) Uani 1 1 d . . . . .
H101 H 0.0264 0.4359 0.3951 0.077 Uiso 0.456(6) 1 calc R U P B -3
F101 F -0.0099(5) 0.4404(3) 0.3797(3) 0.153(3) Uani 0.544(6) 1 d . . P B -4
C102 C 0.1291(4) 0.35221(18) 0.37332(14) 0.0643(9) Uani 1 1 d . . . . .
H102 H 0.0638 0.3387 0.3375 0.077 Uiso 1 1 calc R U . . .
C103 C 0.2492(4) 0.31482(15) 0.39288(18) 0.0696(10) Uani 1 1 d . . . . .
H103 H 0.2676 0.2748 0.3700 0.083 Uiso 0.544(6) 1 calc R U P B -4
F103 F 0.2788(8) 0.2646(3) 0.3582(3) 0.144(3) Uani 0.456(6) 1 d . . P B -3
C104 C 0.3424(3) 0.33475(17) 0.44501(18) 0.0638(9) Uani 1 1 d . . . . .
H104 H 0.4243 0.3086 0.4587 0.077 Uiso 1 1 calc R U . . .
C105 C 0.3158(4) 0.39162(17) 0.47616(15) 0.0624(8) Uani 1 1 d . . . . .
H105 H 0.3805 0.4060 0.5118 0.075 Uiso 1 1 calc R U . . .

loop_
_atom_site_aniso_label
_atom_site_aniso_U_11
_atom_site_aniso_U_22
_atom_site_aniso_U_33
_atom_site_aniso_U_23
_atom_site_aniso_U_13
_atom_site_aniso_U_12
B12_1 0.0182(10) 0.0215(10) 0.0197(10) -0.0013(8) 0.0018(8) 0.0026(8)
S1_1 0.0208(5) 0.0260(5) 0.0231(5) -0.0040(3) 0.0037(4) 0.0009(3)
O1_1 0.019(2) 0.0312(19) 0.019(2) -0.0039(14) -0.0007(16) 0.006(2)
O2_1 0.035(5) 0.029(5) 0.036(5) -0.009(3) 0.001(4) 0.012(3)
O3_1 0.0288(15) 0.0530(18) 0.0275(15) -0.0075(13) -0.0035(11) 0.0010(13)
C2_1 0.034(4) 0.038(3) 0.032(3) -0.004(2) 0.011(3) -0.006(3)
F1_1 0.056(3) 0.071(3) 0.038(2) -0.0071(19) 0.0245(17) -0.007(2)
F2_1 0.071(7) 0.034(2) 0.067(5) 0.015(2) 0.033(5) 0.006(3)
F3_1 0.0374(16) 0.079(2) 0.068(2) 0.0032(17) -0.0009(14) -0.0243(15)
Si1_1 0.036(2) 0.0239(10) 0.029(2) -0.0021(13) 0.0125(16) 0.0031(12)
C3_1 0.032(3) 0.032(3) 0.036(5) 0.003(4) -0.003(4) 0.006(2)
C4_1 0.046(2) 0.045(2) 0.047(2) -0.0087(17) 0.017(2) -0.015(2)
C5_1 0.057(5) 0.032(3) 0.039(4) -0.010(3) 0.010(3) 0.004(4)
C6_1 0.081(6) 0.048(4) 0.044(5) 0.001(4) -0.009(4) 0.007(4)
C7_1 0.050(5) 0.055(6) 0.084(6) 0.020(5) 0.007(5) 0.017(4)
C8_1 0.041(3) 0.072(3) 0.115(8) -0.012(4) 0.010(3) -0.016(3)
C9_1 0.079(3) 0.051(3) 0.075(4) 0.015(4) 0.018(3) -0.021(3)
C10_1 0.092(9) 0.065(6) 0.041(6) -0.021(5) 0.008(6) 0.001(5)
C11_1 0.076(6) 0.058(6) 0.058(6) 0.004(4) 0.049(5) 0.006(4)
B12_2 0.0182(10) 0.0215(10) 0.0197(10) -0.0013(8) 0.0018(8) 0.0026(8)
S1_2 0.0228(6) 0.0240(5) 0.0248(6) 0.0000(4) 0.0081(5) 0.0029(4)
O1_2 0.017(2) 0.029(2) 0.020(2) -0.0059(16) 0.0000(18) 0.004(2)
O2_2 0.032(5) 0.025(5) 0.029(4) -0.004(3) 0.003(4) 0.005(4)
O3_2 0.0218(16) 0.0405(19) 0.053(2) -0.0111(16) 0.0021(14) -0.0023(13)
C2_2 0.074(11) 0.047(5) 0.037(5) 0.011(4) 0.026(7) 0.016(5)
F1_2 0.122(7) 0.076(5) 0.098(6) 0.028(5) 0.096(5) 0.032(5)
F2_2 0.047(5) 0.041(3) 0.078(6) 0.027(3) 0.019(4) 0.010(3)
F3_2 0.139(4) 0.078(3) 0.0245(17) 0.0064(17) -0.009(2) 0.026(3)
Si1_2 0.0269(13) 0.0221(12) 0.030(2) 0.0011(15) 0.0056(16) 0.0011(8)
C3_2 0.051(4) 0.036(4) 0.051(7) 0.001(5) -0.010(5) -0.004(3)
C4_2 0.046(2) 0.045(2) 0.047(2) -0.0087(17) 0.017(2) -0.015(2)
C5_2 0.050(6) 0.026(3) 0.025(4) -0.006(3) 0.013(4) -0.001(4)
C6_2 0.090(11) 0.065(6) 0.072(11) 0.000(9) -0.048(9) -0.011(7)
C7_2 0.056(5) 0.049(6) 0.160(16) 0.010(7) -0.040(8) 0.019(4)
C8_2 0.041(3) 0.072(3) 0.115(8) -0.012(4) 0.010(3) -0.016(3)
C9_2 0.079(3) 0.051(3) 0.075(4) 0.015(4) 0.018(3) -0.021(3)
C10_2 0.097(9) 0.061(6) 0.033(4) -0.012(4) -0.012(5) 0.008(6)
C11_2 0.093(9) 0.042(5) 0.075(8) -0.004(6) 0.057(7) 0.004(5)
C1 0.0192(9) 0.0269(10) 0.0254(9) -0.0046(8) 0.0033(7) 0.0036(7)
B2 0.0248(11) 0.0297(11) 0.0220(10) -0.0015(9) 0.0026(8) 0.0035(9)
B3 0.0206(10) 0.0273(11) 0.0241(11) -0.0058(9) 0.0002(8) 0.0022(8)
B4 0.0235(11) 0.0226(10) 0.0275(11) -0.0010(8) 0.0033(9) 0.0029(8)
B5 0.0170(10) 0.0302(11) 0.0266(11) -0.0035(9) -0.0012(8) 0.0039(8)
B6 0.0204(10) 0.0287(11) 0.0281(11) -0.0016(9) 0.0054(9) -0.0004(9)
B7 0.0187(10) 0.0283(11) 0.0208(10) -0.0020(8) 0.0004(8) 0.0026(8)
B8 0.0188(10) 0.0230(10) 0.0265(11) -0.0014(8) 0.0030(8) -0.0007(8)
B9 0.0205(10) 0.0257(11) 0.0211(10) 0.0012(8) 0.0006(8) 0.0041(8)
B10 0.0190(10) 0.0265(11) 0.0249(11) -0.0043(8) 0.0010(8) -0.0018(8)
B11 0.0236(10) 0.0239(11) 0.0236(10) -0.0002(8) 0.0059(8) 0.0013(8)
Cl2 0.0490(3) 0.0519(3) 0.0208(2) 0.0053(2) 0.0090(2) 0.0140(3)
Cl3 0.0350(3) 0.0462(3) 0.0403(3) -0.0220(2) -0.0048(2) -0.0020(2)
Cl4 0.0483(3) 0.0224(2) 0.0509(3) 0.0010(2) 0.0074(3) 0.0082(2)
Cl5 0.0219(2) 0.0541(3) 0.0465(3) -0.0048(3) -0.0069(2) 0.0134(2)
Cl6 0.0294(3) 0.0487(3) 0.0536(3) -0.0035(3) 0.0190(2) -0.0103(2)
Cl7 0.0247(2) 0.0490(3) 0.0357(3) -0.0048(2) -0.0084(2) 0.0129(2)
Cl8 0.0283(3) 0.0319(3) 0.0519(3) -0.0015(2) 0.0128(2) -0.0091(2)
Cl9 0.0458(3) 0.0422(3) 0.0232(2) 0.0079(2) 0.0024(2) 0.0133(2)
Cl10 0.0271(3) 0.0431(3) 0.0386(3) -0.0161(2) -0.0013(2) -0.0078(2)
Cl11 0.0516(3) 0.0234(2) 0.0420(3) 0.0060(2) 0.0125(3) 0.0043(2)
C100 0.081(2) 0.0451(16) 0.069(2) -0.0014(14) 0.0339(18) -0.0078(15)
C101 0.0452(16) 0.0556(18) 0.093(2) 0.0444(18) 0.0075(16) 0.0018(13)
F101 0.089(3) 0.113(4) 0.253(7) 0.108(4) -0.010(4) 0.004(3)
C102 0.072(2) 0.082(2) 0.0372(15) 0.0179(15) -0.0032(14) -0.0364(19)
C103 0.098(3) 0.0431(16) 0.076(2) -0.0115(15) 0.062(2) -0.0126(16)
F103 0.193(7) 0.084(4) 0.169(6) -0.040(4) 0.106(5) -0.036(4)
C104 0.0392(15) 0.066(2) 0.088(2) 0.0323(18) 0.0180(15) 0.0086(14)
C105 0.070(2) 0.072(2) 0.0450(16) 0.0084(15) -0.0004(14) -0.0200(17)

loop_
_atom_type_symbol
_atom_type_description
_atom_type_scat_dispersion_real
_atom_type_scat_dispersion_imag
_atom_type_scat_source
C C 0.0033 0.0016 'International Tables Vol C Tables 4.2.6.8 and 6.1.1.4'
H H 0.0000 0.0000 'International Tables Vol C Tables 4.2.6.8 and 6.1.1.4'
B B 0.0013 0.0007 'International Tables Vol C Tables 4.2.6.8 and 6.1.1.4'
O O 0.0106 0.0060 'International Tables Vol C Tables 4.2.6.8 and 6.1.1.4'
F F 0.0171 0.0103 'International Tables Vol C Tables 4.2.6.8 and 6.1.1.4'
Si Si 0.0817 0.0704 'International Tables Vol C Tables 4.2.6.8 and 6.1.1.4'
S S 0.1246 0.1234 'International Tables Vol C Tables 4.2.6.8 and 6.1.1.4'
Cl Cl 0.1484 0.1585 'International Tables Vol C Tables 4.2.6.8 and 6.1.1.4'

loop_
_geom_angle_atom_site_label_1
_geom_angle_atom_site_label_2
_geom_angle_atom_site_label_3
_geom_angle
_geom_angle_site_symmetry_1
_geom_angle_site_symmetry_3
O1_1 B12_1 B8 115.5(2) . .
O1_1 B12_1 B11 119.1(3) . .
B8 B12_1 B11 109.93(14) . .
O1_1 B12_1 B7 111.5(2) . .
B8 B12_1 B7 60.96(12) . .
B11 B12_1 B7 60.51(12) . .
O1_1 B12_1 B10 129.1(2) . .
B8 B12_1 B10 110.01(14) . .
B11 B12_1 B10 60.77(12) . .
B7 B12_1 B10 109.65(14) . .
O1_1 B12_1 B9 126.5(3) . .
B8 B12_1 B9 61.09(12) . .
B11 B12_1 B9 109.96(14) . .
B7 B12_1 B9 110.17(14) . .
B10 B12_1 B9 60.71(12) . .
O3_1 S1_1 O2_1 120.1(9) . .
O3_1 S1_1 O1_1 117.1(2) . .
O2_1 S1_1 O1_1 101.9(8) . .
O3_1 S1_1 C2_1 109.8(4) . .
O2_1 S1_1 C2_1 101.2(8) . .
O1_1 S1_1 C2_1 104.7(4) . .
B12_1 O1_1 S1_1 137.0(3) . .
S1_1 O2_1 Si1_1 160.4(16) . .
F2_1 C2_1 F3_1 95.9(9) . .
F2_1 C2_1 F1_1 119.2(10) . .
F3_1 C2_1 F1_1 110.1(7) . .
F2_1 C2_1 S1_1 115.6(9) . .
F3_1 C2_1 S1_1 109.7(6) . .
F1_1 C2_1 S1_1 105.9(7) . .
O2_1 Si1_1 C5_1 101.1(7) . .
O2_1 Si1_1 C4_1 103.8(9) . .
C5_1 Si1_1 C4_1 120.3(9) . .
O2_1 Si1_1 C3_1 100.8(8) . .
C5_1 Si1_1 C3_1 113.0(5) . .
C4_1 Si1_1 C3_1 114.2(8) . .
C6_1 C3_1 C7_1 110.5(8) . .
C6_1 C3_1 Si1_1 113.0(8) . .
C7_1 C3_1 Si1_1 111.4(7) . .
C8_1 C4_1 C9_1 111.0(14) . .
C8_1 C4_1 Si1_1 118.3(13) . .
C9_1 C4_1 Si1_1 109.6(12) . .
C11_1 C5_1 C10_1 110.1(8) . .
C11_1 C5_1 Si1_1 113.3(7) . .
C10_1 C5_1 Si1_1 114.3(7) . .
O3_2 S1_2 O2_2 120.5(10) . .
O3_2 S1_2 O1_2 117.3(2) . .
O2_2 S1_2 O1_2 104.4(9) . .
O3_2 S1_2 C2_2 111.1(5) . .
O2_2 S1_2 C2_2 97.3(9) . .
O1_2 S1_2 C2_2 103.2(5) . .
S1_2 O2_2 Si1_2 150.7(17) . .
F2_2 C2_2 F3_2 93.9(11) . .
F2_2 C2_2 F1_2 115.1(11) . .
F3_2 C2_2 F1_2 112.1(10) . .
F2_2 C2_2 S1_2 119.5(11) . .
F3_2 C2_2 S1_2 109.0(6) . .
F1_2 C2_2 S1_2 106.6(8) . .
O2_2 Si1_2 C3_2 102.4(9) . .
O2_2 Si1_2 C4_2 102.3(10) . .
C3_2 Si1_2 C4_2 115.4(10) . .
O2_2 Si1_2 C5_2 101.1(8) . .
C3_2 Si1_2 C5_2 114.4(6) . .
C4_2 Si1_2 C5_2 117.8(10) . .
C7_2 C3_2 C6_2 109.5(11) . .
C7_2 C3_2 Si1_2 113.5(9) . .
C6_2 C3_2 Si1_2 113.1(9) . .
C8_2 C4_2 C9_2 110.6(16) . .
C8_2 C4_2 Si1_2 116.0(16) . .
C9_2 C4_2 Si1_2 108.9(14) . .
C10_2 C5_2 C11_2 111.2(9) . .
C10_2 C5_2 Si1_2 113.1(8) . .
C11_2 C5_2 Si1_2 111.7(7) . .
B3 C1 B5 115.19(15) . .
B3 C1 B2 62.91(12) . .
B5 C1 B2 115.00(15) . .
B3 C1 B4 62.90(12) . .
B5 C1 B4 63.06(13) . .
B2 C1 B4 115.21(15) . .
B3 C1 B6 115.02(15) . .
B5 C1 B6 62.81(13) . .
B2 C1 B6 62.73(13) . .
B4 C1 B6 115.22(15) . .
C1 B2 Cl2 121.12(14) . .
C1 B2 B7 104.54(15) . .
Cl2 B2 B7 124.98(14) . .
C1 B2 B11 104.57(15) . .
Cl2 B2 B11 125.42(15) . .
B7 B2 B11 60.81(12) . .
C1 B2 B6 58.73(12) . .
Cl2 B2 B6 120.34(15) . .
B7 B2 B6 108.51(15) . .
B11 B2 B6 59.81(12) . .
C1 B2 B3 58.50(12) . .
Cl2 B2 B3 119.85(14) . .
B7 B2 B3 59.85(12) . .
B11 B2 B3 108.42(15) . .
B6 B2 B3 108.08(15) . .
C1 B3 Cl3 122.12(14) . .
C1 B3 B8 104.58(15) . .
Cl3 B3 B8 123.76(15) . .
C1 B3 B7 104.41(15) . .
Cl3 B3 B7 124.92(14) . .
B8 B3 B7 61.25(12) . .
C1 B3 B4 58.61(12) . .
Cl3 B3 B4 119.57(14) . .
B8 B3 B4 59.78(12) . .
B7 B3 B4 108.68(15) . .
C1 B3 B2 58.59(12) . .
Cl3 B3 B2 121.23(14) . .
B8 B3 B2 108.66(15) . .
B7 B3 B2 59.60(12) . .
B4 B3 B2 108.11(15) . .
C1 B4 Cl4 122.40(14) . .
C1 B4 B8 104.41(15) . .
Cl4 B4 B8 124.27(15) . .
C1 B4 B9 104.43(15) . .
Cl4 B4 B9 124.09(15) . .
B8 B4 B9 61.32(12) . .
C1 B4 B3 58.49(12) . .
Cl4 B4 B3 120.66(14) . .
B8 B4 B3 59.69(12) . .
B9 B4 B3 108.68(15) . .
C1 B4 B5 58.46(12) . .
Cl4 B4 B5 120.64(14) . .
B8 B4 B5 108.44(15) . .
B9 B4 B5 59.56(12) . .
B3 B4 B5 107.77(15) . .
C1 B5 Cl5 121.34(14) . .
C1 B5 B10 104.67(15) . .
Cl5 B5 B10 125.25(14) . .
C1 B5 B9 104.65(14) . .
Cl5 B5 B9 124.40(15) . .
B10 B5 B9 61.15(12) . .
C1 B5 B6 58.69(12) . .
Cl5 B5 B6 120.68(14) . .
B10 B5 B6 59.83(12) . .
B9 B5 B6 108.79(15) . .
C1 B5 B4 58.49(12) . .
Cl5 B5 B4 119.64(15) . .
B10 B5 B4 108.62(15) . .
B9 B5 B4 59.82(12) . .
B6 B5 B4 108.06(15) . .
C1 B6 Cl6 121.71(14) . .
C1 B6 B10 104.39(15) . .
Cl6 B6 B10 124.76(15) . .
C1 B6 B11 104.50(15) . .
Cl6 B6 B11 124.80(15) . .
B10 B6 B11 61.04(12) . .
C1 B6 B2 58.54(12) . .
Cl6 B6 B2 120.26(15) . .
B10 B6 B2 108.65(15) . .
B11 B6 B2 59.90(12) . .
C1 B6 B5 58.50(12) . .
Cl6 B6 B5 120.32(14) . .
B10 B6 B5 59.66(12) . .
B11 B6 B5 108.45(15) . .
B2 B6 B5 107.97(15) . .
B2 B7 B3 60.55(12) . .
B2 B7 Cl7 121.58(14) . .
B3 B7 Cl7 122.01(14) . .
B2 B7 B12_1 106.73(14) . .
B3 B7 B12_1 106.30(14) . .
Cl7 B7 B12_1 123.19(13) . .
B2 B7 B11 59.82(12) . .
B3 B7 B11 108.19(15) . .
Cl7 B7 B11 121.37(14) . .
B12_1 B7 B11 59.73(12) . .
B2 B7 B8 107.87(15) . .
B3 B7 B8 59.30(12) . .
Cl7 B7 B8 122.11(14) . .
B12_1 B7 B8 59.43(12) . .
B11 B7 B8 108.08(14) . .
Cl8 B8 B3 120.93(14) . .
Cl8 B8 B4 121.56(14) . .
B3 B8 B4 60.53(12) . .
Cl8 B8 B12_1 123.84(14) . .
B3 B8 B12_1 106.56(15) . .
B4 B8 B12_1 106.53(14) . .
Cl8 B8 B7 121.59(14) . .
B3 B8 B7 59.45(12) . .
B4 B8 B7 107.85(15) . .
B12_1 B8 B7 59.61(12) . .
Cl8 B8 B9 122.61(14) . .
B3 B8 B9 107.85(15) . .
B4 B8 B9 59.44(12) . .
B12_1 B8 B9 59.59(11) . .
B7 B8 B9 107.89(14) . .
Cl9 B9 B5 121.50(14) . .
Cl9 B9 B4 121.70(14) . .
B5 B9 B4 60.63(12) . .
Cl9 B9 B12_1 123.71(14) . .
B5 B9 B12_1 106.33(15) . .
B4 B9 B12_1 106.17(14) . .
Cl9 B9 B10 121.80(14) . .
B5 B9 B10 59.40(12) . .
B4 B9 B10 107.88(15) . .
B12_1 B9 B10 59.62(12) . .
Cl9 B9 B8 122.37(14) . .
B5 B9 B8 107.64(15) . .
B4 B9 B8 59.24(12) . .
B12_1 B9 B8 59.33(11) . .
B10 B9 B8 107.72(14) . .
B5 B10 B6 60.51(13) . .
B5 B10 Cl10 121.93(14) . .
B6 B10 Cl10 121.52(14) . .
B5 B10 B12_1 106.40(15) . .
B6 B10 B12_1 106.44(15) . .
Cl10 B10 B12_1 123.40(14) . .
B5 B10 B9 59.45(12) . .
B6 B10 B9 107.98(15) . .
Cl10 B10 B9 122.05(14) . .
B12_1 B10 B9 59.66(11) . .
B5 B10 B11 107.92(15) . .
B6 B10 B11 59.52(12) . .
Cl10 B10 B11 121.52(14) . .
B12_1 B10 B11 59.57(12) . .
B9 B10 B11 108.15(14) . .
Cl11 B11 B6 122.24(14) . .
Cl11 B11 B2 122.74(14) . .
B6 B11 B2 60.29(12) . .
Cl11 B11 B12_1 122.50(14) . .
B6 B11 B12_1 106.45(15) . .
B2 B11 B12_1 106.42(15) . .
Cl11 B11 B7 121.91(14) . .
B6 B11 B7 107.75(15) . .
B2 B11 B7 59.38(12) . .
B12_1 B11 B7 59.77(12) . .
Cl11 B11 B10 121.25(14) . .
B6 B11 B10 59.44(12) . .
B2 B11 B10 107.70(15) . .
B12_1 B11 B10 59.65(12) . .
B7 B11 B10 108.16(15) . .
C101 C100 C105 119.6(3) . .
C100 C101 F101 129.0(5) . .
C100 C101 C102 122.1(3) . .
F101 C101 C102 108.8(4) . .
C101 C102 C103 117.2(3) . .
F103 C103 C104 120.3(5) . .
F103 C103 C102 118.6(5) . .
C104 C103 C102 120.8(3) . .
C105 C104 C103 118.8(3) . .
C104 C105 C100 121.5(3) . .

loop_
_geom_bond_atom_site_label_1
_geom_bond_atom_site_label_2
_geom_bond_distance
_geom_bond_site_symmetry_2
B12_1 O1_1 1.500(5) .
B12_1 B8 1.780(3) .
B12_1 B11 1.783(3) .
B12_1 B7 1.783(3) .
B12_1 B10 1.784(3) .
B12_1 B9 1.785(3) .
S1_1 O3_1 1.397(3) .
S1_1 O2_1 1.481(11) .
S1_1 O1_1 1.504(5) .
S1_1 C2_1 1.843(8) .
O2_1 Si1_1 1.810(8) .
C2_1 F2_1 1.258(9) .
C2_1 F3_1 1.290(13) .
C2_1 F1_1 1.309(10) .
Si1_1 C5_1 1.845(9) .
Si1_1 C4_1 1.850(9) .
Si1_1 C3_1 1.864(9) .
C3_1 C6_1 1.528(10) .
C3_1 C7_1 1.550(9) .
C4_1 C8_1 1.521(10) .
C4_1 C9_1 1.541(11) .
C5_1 C11_1 1.534(10) .
C5_1 C10_1 1.536(9) .
S1_2 O3_2 1.397(3) .
S1_2 O2_2 1.485(14) .
S1_2 O1_2 1.495(5) .
S1_2 C2_2 1.845(10) .
O2_2 Si1_2 1.814(9) .
C2_2 F2_2 1.254(10) .
C2_2 F3_2 1.306(16) .
C2_2 F1_2 1.314(11) .
Si1_2 C3_2 1.827(10) .
Si1_2 C4_2 1.859(10) .
Si1_2 C5_2 1.860(9) .
C3_2 C7_2 1.546(11) .
C3_2 C6_2 1.548(11) .
C4_2 C8_2 1.523(12) .
C4_2 C9_2 1.542(12) .
C5_2 C10_2 1.533(10) .
C5_2 C11_2 1.539(11) .
C1 B3 1.712(3) .
C1 B5 1.714(3) .
C1 B2 1.714(3) .
C1 B4 1.714(3) .
C1 B6 1.717(3) .
B2 Cl2 1.765(2) .
B2 B7 1.771(3) .
B2 B11 1.779(3) .
B2 B6 1.786(3) .
B2 B3 1.788(3) .
B3 Cl3 1.765(2) .
B3 B8 1.773(3) .
B3 B7 1.775(3) .
B3 B4 1.788(3) .
B4 Cl4 1.758(2) .
B4 B8 1.774(3) .
B4 B9 1.778(3) .
B4 B5 1.793(3) .
B5 Cl5 1.765(2) .
B5 B10 1.773(3) .
B5 B9 1.773(3) .
B5 B6 1.788(3) .
B6 Cl6 1.760(2) .
B6 B10 1.776(3) .
B6 B11 1.777(3) .
B7 Cl7 1.777(2) .
B7 B11 1.797(3) .
B7 B8 1.807(3) .
B8 Cl8 1.770(2) .
B8 B9 1.812(3) .
B9 Cl9 1.773(2) .
B9 B10 1.804(3) .
B10 Cl10 1.778(2) .
B10 B11 1.804(3) .
B11 Cl11 1.776(2) .
C100 C101 1.341(5) .
C100 C105 1.345(5) .
C101 F101 1.352(5) .
C101 C102 1.359(5) .
C102 C103 1.380(5) .
C103 F103 1.271(6) .
C103 C104 1.375(5) .
C104 C105 1.338(5) .
